data_2007627
loop_
_publ_author_name
'Kandasamy Chinnakali'
'Hoong-Kun Fun'
'Kamaraj Sriraghavan'
'Vayalakkavoor T.Ramakrishnan'
'Ibrahim Abdul Razak'

_publ_section_title
;
 An <i>N</i>-Substituted 6,7-Benzocoumarin-8,9-aziridine Derivative
;
_journal_issue 9
_journal_name_full 'Acta Crystallographica Section C'
_journal_page_first 1299
_journal_page_last 1301
_journal_paper_doi 10.1107/S0108270198003874
_journal_volume 54
_journal_year 1998
_chemical_formula_moiety 'C21 H18 Br N O2'
_chemical_formula_sum 'C21 H18 Br N O2'
_chemical_formula_weight 396.27
_chemical_name_systematic
;
N-(2-bromo-4-methylphenyl)-4-methyl-7,8,9,10-tetrahydro-7,8-benzocoumarine-
8,9-aziridine
;
_space_group_IT_number 61
_symmetry_cell_setting orthorhombic
_symmetry_space_group_name_Hall '-P 2ac 2ab'
_symmetry_space_group_name_H-M 'P b c a'
_audit_creation_method SHELXL
_cell_angle_alpha 90.00
_cell_angle_beta 90.00
_cell_angle_gamma 90.00
_cell_formula_units_Z 8
_cell_length_a 8.29830(10)
_cell_length_b 14.6086(2)
_cell_length_c 29.1258(4)
_cell_measurement_reflns_used 7584
_cell_measurement_temperature 293(2)
_cell_measurement_theta_max 27.5
_cell_measurement_theta_min 2.79
_cell_volume 3530.82(8)
_computing_cell_refinement 'SAINT (Siemens, 1996a)'
_computing_data_collection 'SMART (Siemens, 1996b)'
_computing_data_reduction SAINT
_computing_molecular_graphics SHELXTL
_computing_publication_material
; SHELXTL,
  PARST (Nardelli, 1995)
;
_computing_structure_refinement SHELXTL
_computing_structure_solution 'SHELXTL (Sheldrick, 1996b)'
_diffrn_ambient_temperature 293(2)
_diffrn_measurement_device
;
Siemens SMART CCD area-detector diffractometer
;
_diffrn_measurement_method '\w scans'
_diffrn_radiation_monochromator graphite
_diffrn_radiation_source 'fine-focus sealed tube'
_diffrn_radiation_type MoK\a
_diffrn_radiation_wavelength 0.71073
_diffrn_reflns_av_R_equivalents 0.0586
_diffrn_reflns_av_sigmaI/netI 0.0424
_diffrn_reflns_limit_h_max 10
_diffrn_reflns_limit_h_min -10
_diffrn_reflns_limit_k_max 18
_diffrn_reflns_limit_k_min -18
_diffrn_reflns_limit_l_max 23
_diffrn_reflns_limit_l_min -37
_diffrn_reflns_number 21549
_diffrn_reflns_theta_max 27.50
_diffrn_reflns_theta_min 2.79
_exptl_absorpt_coefficient_mu 2.342
_exptl_absorpt_correction_T_max 0.911
_exptl_absorpt_correction_T_min 0.561
_exptl_absorpt_correction_type ' empirical using SADABS (Sheldrick, 1996a)'
_exptl_crystal_colour 'light yellow'
_exptl_crystal_density_diffrn 1.491
_exptl_crystal_density_meas ?
_exptl_crystal_description 'thin plate'
_exptl_crystal_F_000 1616
_exptl_crystal_size_max 0.62
_exptl_crystal_size_mid 0.40
_exptl_crystal_size_min 0.04
_refine_diff_density_max 0.243
_refine_diff_density_min -0.503
_refine_ls_extinction_method none
_refine_ls_goodness_of_fit_all 1.065
_refine_ls_goodness_of_fit_obs 1.144
_refine_ls_hydrogen_treatment refall
_refine_ls_matrix_type full
_refine_ls_number_parameters 298
_refine_ls_number_reflns 4056
_refine_ls_number_restraints 0
_refine_ls_restrained_S_all 1.067
_refine_ls_restrained_S_obs 1.144
_refine_ls_R_factor_all 0.0863
_refine_ls_R_factor_obs .0479
_refine_ls_shift/esd_max 0.000
_refine_ls_shift/esd_mean 0.000
_refine_ls_structure_factor_coef Fsqd
_refine_ls_weighting_details 'w = 1/[\s^2^(Fo^2^)+(0.0356P)^2^+2.3073P] where P=(Fo^2^+2Fc^2^)/3'
_refine_ls_weighting_scheme calc
_refine_ls_wR_factor_all 0.1088
_refine_ls_wR_factor_obs .0927
_reflns_number_observed 2665
_reflns_number_total 4060
_reflns_observed_criterion >2sigma(I)
_cod_data_source_file ha1215.cif
_cod_data_source_block ha1215
_cod_depositor_comments
;
The following automatic conversions were performed:

'_exptl_crystal_density_meas' value 'not measured' was changed to '?'
- the value is perceived as not measured.

Automatic conversion script
Id: cif_fix_values 3008 2015-01-20 13:52:24Z robertas 

The following automatic conversions were performed:

'_refine_ls_weighting_scheme' value 'calc w =
1/[\s^2^(Fo^2^)+(0.0356P)^2^+2.3073P] where P=(Fo^2^+2Fc^2^)/3' was
changed to 'calc'. New tag '_refine_ls_weighting_details' was
created. The value of the new tag was set to 'w =
1/[\s^2^(Fo^2^)+(0.0356P)^2^+2.3073P] where P=(Fo^2^+2Fc^2^)/3'.

Automatic conversion script
Id: cif_fix_values 3143 2015-03-26 13:38:13Z robertas 
;
_cod_database_code 2007627

loop_
_symmetry_equiv_pos_as_xyz
'x, y, z'
'-x+1/2, -y, z+1/2'
'-x, y+1/2, -z+1/2'
'x+1/2, -y+1/2, -z'
'-x, -y, -z'
'x-1/2, y, -z-1/2'
'x, -y-1/2, z-1/2'
'-x-1/2, y-1/2, z'

loop_
_atom_site_aniso_label
_atom_site_aniso_U_11
_atom_site_aniso_U_22
_atom_site_aniso_U_33
_atom_site_aniso_U_12
_atom_site_aniso_U_13
_atom_site_aniso_U_23
Br .0981(3) .0525(2) .0674(3) -.0268(2) -.0279(2) .0029(2)
O1 .0520(12) .0414(11) .0420(11) .0028(9) .0067(10) -.0072(9)
C2 .049(2) .065(2) .046(2) .009(2) .005(2) -.005(2)
C3 .051(2) .081(3) .047(2) .016(2) .015(2) .006(2)
C4 .037(2) .060(2) .058(2) .0127(15) .007(2) .018(2)
C5 .049(2) .036(2) .067(2) -.0046(14) -.004(2) .012(2)
C6 .059(2) .0286(14) .058(2) -.0011(13) -.006(2) .0000(14)
C7 .043(2) .0297(13) .046(2) .0055(12) -.0053(13) .0013(12)
C8 .0359(14) .0295(14) .038(2) .0038(11) -.0061(11) .0036(11)
C9 .0373(14) .0332(13) .042(2) .0069(11) -.0022(12) -.0006(11)
C10 .0357(15) .042(2) .051(2) .0062(13) .0011(14) .0104(14)
O11 .092(2) .072(2) .065(2) .0000(14) .0187(14) -.0283(14)
C12 .065(2) .0321(15) .042(2) .0066(15) -.002(2) -.0052(13)
C13 .046(2) .040(2) .041(2) .0088(13) .0032(14) .0004(13)
C14 .038(2) .0343(14) .041(2) -.0020(12) -.0039(13) .0024(12)
C15 .041(2) .0294(14) .038(2) .0021(12) -.0040(14) .0011(12)
C16 .062(3) .075(3) .093(4) .014(2) .030(3) .038(3)
N17 .0401(12) .0323(11) .0366(13) .0008(10) -.0016(10) .0020(10)
C18 .0393(15) .0360(14) .0320(15) .0029(12) .0009(12) .0013(11)
C19 .057(2) .0375(15) .035(2) -.0022(14) -.0038(15) -.0032(13)
C20 .060(2) .038(2) .045(2) -.0043(15) .003(2) .0042(14)
C21 .059(2) .046(2) .042(2) .0046(14) .004(2) .0070(14)
C22 .067(2) .052(2) .035(2) -.001(2) -.010(2) -.0002(15)
C23 .052(2) .0379(14) .042(2) -.0024(13) -.0064(14) -.0003(13)
C24 .120(4) .062(3) .045(2) -.008(3) .010(3) .012(2)

loop_
_atom_site_label
_atom_site_fract_x
_atom_site_fract_y
_atom_site_fract_z
_atom_site_U_iso_or_equiv
_atom_site_thermal_displace_type
_atom_site_calc_flag
_atom_site_refinement_flags
_atom_site_occupancy
_atom_site_disorder_group
_atom_site_type_symbol
Br .27885(5) .00572(2) .219877(13) .0727(2) Uani d . 1 . Br
O1 .2497(2) -.10131(13) -.03024(7) .0452(5) Uani d . 1 . O
C2 .3241(4) -.1121(2) -.07211(12) .0536(8) Uani d . 1 . C
C3 .3986(4) -.0321(3) -.09158(13) .0598(9) Uani d . 1 . C
C4 .4040(3) .0497(2) -.07022(12) .0517(8) Uani d . 1 . C
C5 .3336(4) .1367(2) .00190(13) .0507(8) Uani d . 1 . C
C6 .2603(4) .1378(2) .04375(12) .0487(8) Uani d . 1 . C
C7 .1786(3) .0613(2) .06124(10) .0394(7) Uani d . 1 . C
C8 .1740(3) -.0193(2) .03533(9) .0346(6) Uani d . 1 . C
C9 .2550(3) -.0189(2) -.00665(10) .0374(6) Uani d . 1 . C
C10 .3332(3) .0567(2) -.02515(11) .0430(7) Uani d . 1 . C
O11 .3170(3) -.1875(2) -.08895(9) .0762(8) Uani d . 1 . O
C12 .0946(4) .0707(2) .10673(11) .0464(7) Uani d . 1 . C
C13 .0278(4) -.0160(2) .12625(11) .0426(7) Uani d . 1 . C
C14 .0200(3) -.1006(2) .09833(10) .0376(6) Uani d . 1 . C
C15 .0827(4) -.1035(2) .05014(10) .0363(6) Uani d . 1 . C
C16 .4794(6) .1314(3) -.0924(2) .0768(14) Uani d . 1 . C
N17 .1416(3) -.09202(14) .13463(8) .0363(5) Uani d . 1 . N
C18 .1210(3) -.1437(2) .17550(9) .0358(6) Uani d . 1 . C
C19 .0518(4) -.2302(2) .17581(10) .0434(7) Uani d . 1 . C
C20 .0374(4) -.2798(2) .21627(11) .0477(7) Uani d . 1 . C
C21 .0910(4) -.2456(2) .25756(11) .0489(8) Uani d . 1 . C
C22 .1642(4) -.1605(2) .25725(11) .0516(8) Uani d . 1 . C
C23 .1784(4) -.1110(2) .21744(10) .0441(7) Uani d . 1 . C
C24 .0673(9) -.2979(3) .3019(2) .0756(13) Uani d . 1 . C
H3 .442(4) -.039(2) -.1191(13) .068(11) Uiso d . 1 . H
H5 .388(4) .187(2) -.0084(11) .065(10) Uiso d . 1 . H
H6 .265(4) .191(2) .0631(11) .062(10) Uiso d . 1 . H
H12A .165(4) .099(2) .1278(11) .057(9) Uiso d . 1 . H
H12B .002(4) .115(2) .1019(10) .051(9) Uiso d . 1 . H
H13 -.057(4) -.0103(17) .1484(10) .043(8) Uiso d . 1 . H
H14 -.065(3) -.1407(18) .1030(9) .037(7) Uiso d . 1 . H
H15A -.008(3) -.1117(17) .0291(9) .035(7) Uiso d . 1 . H
H15B .151(3) -.1533(18) .0450(9) .033(7) Uiso d . 1 . H
H16A .526(6) .118(3) -.1191(17) .111(18) Uiso d . 1 . H
H16B .406(5) .180(3) -.0956(13) .085(13) Uiso d . 1 . H
H16C .564(6) .161(3) -.0734(16) .12(2) Uiso d . 1 . H
H19 .020(3) -.2562(16) .1490(9) .032(7) Uiso d . 1 . H
H20 -.015(4) -.334(2) .2144(9) .045(8) Uiso d . 1 . H
H22 .199(4) -.137(2) .2840(11) .052(9) Uiso d . 1 . H
H24A .138(6) -.282(3) .3228(18) .11(2) Uiso d . 1 . H
H24B .076(6) -.357(4) .2986(17) .118(19) Uiso d . 1 . H
H24C -.029(8) -.288(4) .314(2) .15(3) Uiso d . 1 . H

loop_
_atom_type_symbol
_atom_type_description
_atom_type_scat_dispersion_real
_atom_type_scat_dispersion_imag
_atom_type_scat_source
C C 0.0033 0.0016 'International Tables Vol C Tables 4.2.6.8 and 6.1.1.4'
H H 0.0000 0.0000 'International Tables Vol C Tables 4.2.6.8 and 6.1.1.4'
N N 0.0061 0.0033 'International Tables Vol C Tables 4.2.6.8 and 6.1.1.4'
O O 0.0106 0.0060 'International Tables Vol C Tables 4.2.6.8 and 6.1.1.4'
Br Br -0.2901 2.4595 'International Tables Vol C Tables 4.2.6.8 and 6.1.1.4'

loop_
_geom_angle_atom_site_label_1
_geom_angle_atom_site_label_2
_geom_angle_atom_site_label_3
_geom_angle
_geom_angle_publ_flag
C2 O1 C9 121.7(2) ?
O11 C2 O1 116.3(3) ?
O11 C2 C3 127.0(3) ?
O1 C2 C3 116.6(3) ?
C4 C3 C2 123.5(3) ?
C3 C4 C10 118.0(3) ?
C3 C4 C16 121.5(4) ?
C10 C4 C16 120.5(4) ?
C6 C5 C10 120.6(3) ?
C5 C6 C7 122.1(3) ?
C8 C7 C6 119.2(3) ?
C8 C7 C12 122.6(3) ?
C6 C7 C12 118.2(3) ?
C9 C8 C7 117.1(2) ?
C9 C8 C15 119.7(2) ?
C7 C8 C15 123.1(3) ?
O1 C9 C10 120.8(3) ?
O1 C9 C8 114.6(2) ?
C10 C9 C8 124.6(2) ?
C9 C10 C5 116.3(3) ?
C9 C10 C4 119.1(3) ?
C5 C10 C4 124.6(3) ?
C13 C12 C7 115.5(2) ?
N17 C13 C14 59.4(2) ?
N17 C13 C12 117.5(3) ?
C14 C13 C12 121.0(3) ?
N17 C14 C13 60.2(2) ?
N17 C14 C15 116.0(2) ?
C13 C14 C15 121.5(2) ?
C14 C15 C8 114.8(2) ?
C18 N17 C14 118.4(2) yes
C18 N17 C13 117.5(2) yes
C14 N17 C13 60.4(2) yes
C19 C18 C23 116.6(3) ?
C19 C18 N17 122.6(2) ?
C23 C18 N17 120.7(2) ?
C18 C19 C20 121.1(3) ?
C21 C20 C19 121.6(3) ?
C20 C21 C22 117.6(3) ?
C20 C21 C24 121.3(3) ?
C22 C21 C24 121.1(3) ?
C23 C22 C21 121.1(3) ?
C22 C23 C18 122.0(3) ?
C22 C23 Br 118.7(2) ?
C18 C23 Br 119.4(2) ?

loop_
_geom_bond_atom_site_label_1
_geom_bond_atom_site_label_2
_geom_bond_site_symmetry_2
_geom_bond_distance
_geom_bond_publ_flag
Br C23 . 1.899(3) ?
O1 C2 . 1.376(4) ?
O1 C9 . 1.386(3) ?
C2 O11 . 1.207(4) ?
C2 C3 . 1.440(5) ?
C3 C4 . 1.347(5) ?
C4 C10 . 1.442(4) ?
C4 C16 . 1.495(5) ?
C5 C6 . 1.362(5) ?
C5 C10 . 1.409(4) ?
C6 C7 . 1.402(4) ?
C7 C8 . 1.399(4) ?
C7 C12 . 1.503(4) yes
C8 C9 . 1.396(4) ?
C8 C15 . 1.507(4) yes
C9 C10 . 1.390(4) ?
C12 C13 . 1.494(4) yes
C13 N17 . 1.478(3) yes
C13 C14 . 1.481(4) yes
C14 N17 . 1.467(3) yes
C14 C15 . 1.498(4) yes
N17 C18 . 1.420(3) yes
C18 C19 . 1.388(4) ?
C18 C23 . 1.396(4) ?
C19 C20 . 1.389(4) ?
C20 C21 . 1.376(4) ?
C21 C22 . 1.383(4) ?
C21 C24 . 1.515(5) ?
C22 C23 . 1.372(4) ?

loop_
_geom_hbond_atom_site_label_D
_geom_hbond_atom_site_label_H
_geom_hbond_atom_site_label_A
_geom_hbond_site_symmetry_A
_geom_hbond_distance_DH
_geom_hbond_distance_HA
_geom_hbond_distance_DA
_geom_hbond_angle_DHA
_geom_hbond_publ_flag
C19 H19 O11 4_445 0.91(3) 2.56(3) 3.412(4) 156(2) no

loop_
_geom_torsion_atom_site_label_1
_geom_torsion_atom_site_label_2
_geom_torsion_atom_site_label_3
_geom_torsion_atom_site_label_4
_geom_torsion
_geom_torsion_publ_flag
C9 O1 C2 O11 177.4(3) ?
C9 O1 C2 C3 -3.9(4) ?
O11 C2 C3 C4 -178.8(4) ?
O1 C2 C3 C4 2.7(5) ?
C2 C3 C4 C10 0.9(5) ?
C2 C3 C4 C16 -178.5(3) ?
C10 C5 C6 C7 -1.6(5) ?
C5 C6 C7 C8 1.0(4) ?
C5 C6 C7 C12 -177.0(3) ?
C6 C7 C8 C9 1.2(4) ?
C12 C7 C8 C9 179.1(3) ?
C6 C7 C8 C15 -177.0(3) ?
C12 C7 C8 C15 1.0(4) yes
C2 O1 C9 C10 1.5(4) ?
C2 O1 C9 C8 -179.9(2) ?
C7 C8 C9 O1 178.4(2) ?
C15 C8 C9 O1 -3.3(4) ?
C7 C8 C9 C10 -3.0(4) ?
C15 C8 C9 C10 175.3(3) ?
O1 C9 C10 C5 -179.1(3) ?
C8 C9 C10 C5 2.4(4) ?
O1 C9 C10 C4 2.4(4) ?
C8 C9 C10 C4 -176.2(3) ?
C6 C5 C10 C9 0.0(4) ?
C6 C5 C10 C4 178.4(3) ?
C3 C4 C10 C9 -3.5(4) ?
C16 C4 C10 C9 175.9(3) ?
C3 C4 C10 C5 178.1(3) ?
C16 C4 C10 C5 -2.5(5) ?
C8 C7 C12 C13 9.5(4) yes
C6 C7 C12 C13 -172.6(3) ?
C7 C12 C13 N17 58.5(4) ?
C7 C12 C13 C14 -10.6(4) yes
N17 C13 C14 N17 0.0 ?
C12 C13 C14 N17 105.8(3) ?
N17 C13 C14 C15 -104.0(3) ?
C12 C13 C14 C15 1.8(4) yes
N17 C14 C15 C8 -61.1(3) ?
C13 C14 C15 C8 8.4(4) yes
C9 C8 C15 C14 171.9(2) ?
C7 C8 C15 C14 -9.9(4) yes
C13 C14 N17 C18 107.2(3) ?
C15 C14 N17 C18 -139.8(2) ?
C13 C14 N17 C13 0.0 ?
C15 C14 N17 C13 113.0(3) ?
C14 C13 N17 C18 -108.7(3) ?
C12 C13 N17 C18 139.8(3) ?
C14 C13 N17 C14 0.0 ?
C12 C13 N17 C14 -111.4(3) ?
C14 N17 C18 C19 34.0(4) ?
C13 N17 C18 C19 103.3(3) ?
C14 N17 C18 C23 -149.6(3) ?
C13 N17 C18 C23 -80.2(3) ?
C23 C18 C19 C20 1.7(4) ?
N17 C18 C19 C20 178.3(3) ?
C18 C19 C20 C21 -0.1(5) ?
C19 C20 C21 C22 -1.7(5) ?
C19 C20 C21 C24 176.8(4) ?
C20 C21 C22 C23 1.9(5) ?
C24 C21 C22 C23 -176.6(4) ?
C21 C22 C23 C18 -0.3(5) ?
C21 C22 C23 Br 179.5(3) ?
C19 C18 C23 C22 -1.5(4) ?
N17 C18 C23 C22 -178.2(3) ?
C19 C18 C23 Br 178.7(2) ?
N17 C18 C23 Br 2.0(4) ?
